data_7232782
loop_
_publ_author_name
'Cheng, Qiuxia'
'Qin, Luzhu'
'Ke, Chunxian'
'Zhou, Jianen'
'Lin, Jia'
'Lin, Xiaoming'
'Zhang, Gang'
'Cai, Yuepeng'

_publ_section_title
;
 Four new Zn(ii) and Cd(ii) coordination polymers using two amide-like
 aromatic multi-carboxylate ligands: synthesis, structures and
 lithium--selenium batteries application
;
_journal_issue 26
_journal_name_full 'RSC Advances'
_journal_page_first 14750
_journal_paper_doi 10.1039/C9RA02163A
_journal_volume 9
_journal_year 2019
_chemical_formula_moiety 'C20 H14 N2 O5'
_chemical_formula_sum 'C20 H14 N2 O5'
_chemical_formula_weight 362.33
_chemical_name_systematic
;
 ?
;
_space_group_crystal_system monoclinic
_space_group_IT_number 14
_space_group_name_Hall '-P 2ybc'
_space_group_name_H-M_alt 'P 1 21/c 1'
_symmetry_space_group_name_Hall '-P 2ybc'
_symmetry_space_group_name_H-M 'P 1 21/c 1'
_atom_sites_solution_hydrogens geom
_audit_creation_method SHELXL-2014
_audit_update_record
;
2018-07-11 deposited with the CCDC.    2019-04-25 downloaded from the CCDC.
;
_cell_angle_alpha 90
_cell_angle_beta 101.137(5)
_cell_angle_gamma 90
_cell_formula_units_Z 4
_cell_length_a 7.402(2)
_cell_length_b 22.549(7)
_cell_length_c 9.801(3)
_cell_measurement_reflns_used 1238
_cell_measurement_temperature 296(2)
_cell_measurement_theta_max 21.50
_cell_measurement_theta_min 2.78
_cell_volume 1605.1(8)
_computing_cell_refinement 'Bruker SAINT'
_computing_data_collection 'Bruker APEX2'
_computing_data_reduction 'Bruker SAINT'
_computing_molecular_graphics 'Bruker SHELXTL'
_computing_publication_material 'Bruker SHELXTL'
_computing_structure_refinement 'SHELXL-2014 (Sheldrick, 2014)'
_computing_structure_solution 'SHELXS-2014 (Sheldrick, 2014)'
_diffrn_ambient_temperature 296(2)
_diffrn_measured_fraction_theta_full 0.788
_diffrn_measured_fraction_theta_max 0.993
_diffrn_measurement_device_type 'Bruker APEX-II CCD'
_diffrn_measurement_method '\f and \w scans'
_diffrn_radiation_type MoK\a
_diffrn_radiation_wavelength 0.71073
_diffrn_reflns_av_R_equivalents 0.1334
_diffrn_reflns_av_unetI/netI 0.1093
_diffrn_reflns_Laue_measured_fraction_full 0.788
_diffrn_reflns_Laue_measured_fraction_max 0.993
_diffrn_reflns_limit_h_max 8
_diffrn_reflns_limit_h_min -8
_diffrn_reflns_limit_k_max 20
_diffrn_reflns_limit_k_min -24
_diffrn_reflns_limit_l_max 9
_diffrn_reflns_limit_l_min -10
_diffrn_reflns_number 6806
_diffrn_reflns_point_group_measured_fraction_full 0.788
_diffrn_reflns_point_group_measured_fraction_max 0.993
_diffrn_reflns_theta_full 25.242
_diffrn_reflns_theta_max 23.246
_diffrn_reflns_theta_min 1.806
_exptl_absorpt_coefficient_mu 0.110
_exptl_crystal_colour yellow
_exptl_crystal_density_diffrn 1.499
_exptl_crystal_description BLOCK
_exptl_crystal_F_000 752
_exptl_crystal_size_max 0.200
_exptl_crystal_size_mid 0.100
_exptl_crystal_size_min 0.100
_refine_diff_density_max 0.213
_refine_diff_density_min -0.158
_refine_diff_density_rms 0.044
_refine_ls_extinction_coef 0.0018(7)
_refine_ls_extinction_expression Fc^*^=kFc[1+0.001xFc^2^\l^3^/sin(2\q)]^-1/4^
_refine_ls_extinction_method SHELXL
_refine_ls_goodness_of_fit_ref 1.056
_refine_ls_hydrogen_treatment constr
_refine_ls_matrix_type full
_refine_ls_number_parameters 247
_refine_ls_number_reflns 2286
_refine_ls_number_restraints 0
_refine_ls_restrained_S_all 1.056
_refine_ls_R_factor_all 0.0789
_refine_ls_R_factor_gt 0.0453
_refine_ls_shift/su_max 0.000
_refine_ls_shift/su_mean 0.000
_refine_ls_structure_factor_coef Fsqd
_refine_ls_weighting_details 'w=1/[\s^2^(Fo^2^)+(0.0026P)^2^] where P=(Fo^2^+2Fc^2^)/3'
_refine_ls_weighting_scheme calc
_refine_ls_wR_factor_gt 0.0931
_refine_ls_wR_factor_ref 0.1049
_reflns_Friedel_coverage 0.000
_reflns_number_gt 1381
_reflns_number_total 2286
_reflns_threshold_expression 'I > 2\s(I)'
_cod_data_source_file c9ra02163a2.cif
_cod_data_source_block 3-PBI
_cod_original_cell_volume 1605.0(9)
_cod_database_code 7232782
_shelx_space_group_comment
;
The symmetry employed for this shelxl refinement is uniquely defined
by the following loop, which should always be used as a source of
symmetry information in preference to the above space-group names.
They are only intended as comments.
;
_shelx_estimated_absorpt_t_min 0.978
_shelx_estimated_absorpt_t_max 0.989
_shelxl_version_number 2014-3

loop_
_space_group_symop_operation_xyz
'x, y, z'
'-x, y+1/2, -z+1/2'
'-x, -y, -z'
'x, -y-1/2, z-1/2'

loop_
_atom_site_label
_atom_site_type_symbol
_atom_site_fract_x
_atom_site_fract_y
_atom_site_fract_z
_atom_site_U_iso_or_equiv
_atom_site_adp_type
_atom_site_occupancy
_atom_site_site_symmetry_order
_atom_site_calc_flag
_atom_site_refinement_flags_posn
_atom_site_refinement_flags_adp
O1 O 0.6570(3) -0.02449(10) 0.85668(18) 0.0594(7) Uani 1 1 d . .
H1 H 0.6537 -0.0484 0.9191 0.089 Uiso 1 1 calc R U
O2 O 0.7927(4) 0.03062(10) 1.0340(2) 0.0753(8) Uani 1 1 d . .
O3 O 0.5674(3) 0.05542(9) 0.38465(18) 0.0552(6) Uani 1 1 d . .
H3A H 0.5213 0.0545 0.3016 0.083 Uiso 1 1 calc R U
O4 O 0.5453(3) 0.15364(10) 0.35146(18) 0.0557(6) Uani 1 1 d . .
O5 O 0.9010(3) 0.28584(9) 0.64001(19) 0.0546(6) Uani 1 1 d . .
N1 N 1.3355(3) 0.39284(12) 1.4653(2) 0.0496(7) Uani 1 1 d . .
N2 N 0.8811(3) 0.23101(10) 0.8319(2) 0.0383(6) Uani 1 1 d . .
H2 H 0.8991 0.2327 0.9212 0.046 Uiso 1 1 calc R U
C1 C 0.7315(4) 0.02461(14) 0.9098(3) 0.0494(9) Uani 1 1 d . .
C2 C 0.7365(4) 0.07458(13) 0.8097(3) 0.0371(7) Uani 1 1 d . .
C3 C 0.8059(4) 0.12876(13) 0.8591(3) 0.0382(8) Uani 1 1 d . .
H3 H 0.8530 0.1330 0.9536 0.046 Uiso 1 1 calc R U
C4 C 0.8077(4) 0.17728(13) 0.7719(3) 0.0341(7) Uani 1 1 d . .
C5 C 0.7333(4) 0.17101(12) 0.6311(2) 0.0340(7) Uani 1 1 d . .
H5 H 0.7280 0.2034 0.5718 0.041 Uiso 1 1 calc R U
C6 C 0.6668(4) 0.11627(13) 0.5793(2) 0.0340(7) Uani 1 1 d . .
C7 C 0.6685(4) 0.06800(13) 0.6660(2) 0.0389(8) Uani 1 1 d . .
H7 H 0.6252 0.0314 0.6299 0.047 Uiso 1 1 calc R U
C8 C 0.5873(4) 0.11168(14) 0.4270(3) 0.0396(8) Uani 1 1 d . .
C9 C 0.9273(4) 0.28056(13) 0.7675(3) 0.0382(7) Uani 1 1 d . .
C10 C 1.0141(4) 0.33030(13) 0.8597(2) 0.0353(7) Uani 1 1 d . .
C11 C 1.1029(4) 0.32106(13) 0.9966(3) 0.0380(8) Uani 1 1 d . .
H11 H 1.1125 0.2827 1.0321 0.046 Uiso 1 1 calc R U
C12 C 1.1784(4) 0.36816(13) 1.0823(3) 0.0360(7) Uani 1 1 d . .
C13 C 1.1645(4) 0.42465(14) 1.0245(3) 0.0471(8) Uani 1 1 d . .
H13 H 1.2142 0.4568 1.0784 0.057 Uiso 1 1 calc R U
C14 C 1.0774(4) 0.43372(15) 0.8872(3) 0.0526(9) Uani 1 1 d . .
H14 H 1.0691 0.4719 0.8505 0.063 Uiso 1 1 calc R U
C15 C 1.0037(4) 0.38702(14) 0.8055(3) 0.0461(8) Uani 1 1 d . .
H15 H 0.9468 0.3935 0.7135 0.055 Uiso 1 1 calc R U
C16 C 1.2632(4) 0.35739(13) 1.2304(3) 0.0360(7) Uani 1 1 d . .
C17 C 1.3393(4) 0.30304(13) 1.2773(3) 0.0431(8) Uani 1 1 d . .
H17 H 1.3412 0.2723 1.2145 0.052 Uiso 1 1 calc R U
C18 C 1.4119(4) 0.29437(14) 1.4161(3) 0.0504(9) Uani 1 1 d . .
H18 H 1.4626 0.2579 1.4473 0.060 Uiso 1 1 calc R U
C19 C 1.4085(4) 0.34027(15) 1.5080(3) 0.0540(9) Uani 1 1 d . .
H19 H 1.4580 0.3346 1.6017 0.065 Uiso 1 1 calc R U
C20 C 1.2639(4) 0.40134(14) 1.3311(3) 0.0440(8) Uani 1 1 d . .
H20 H 1.2123 0.4380 1.3034 0.053 Uiso 1 1 calc R U

loop_
_atom_site_aniso_label
_atom_site_aniso_U_11
_atom_site_aniso_U_22
_atom_site_aniso_U_33
_atom_site_aniso_U_23
_atom_site_aniso_U_13
_atom_site_aniso_U_12
O1 0.1015(19) 0.0384(15) 0.0290(11) 0.0069(10) -0.0102(12) -0.0190(13)
O2 0.132(2) 0.0512(16) 0.0308(13) 0.0058(11) -0.0144(13) -0.0241(14)
O3 0.0850(17) 0.0422(15) 0.0287(12) -0.0034(10) -0.0131(11) -0.0078(12)
O4 0.0851(17) 0.0414(15) 0.0324(12) 0.0054(10) -0.0088(10) -0.0026(12)
O5 0.0957(18) 0.0414(14) 0.0222(11) -0.0017(9) 0.0002(10) -0.0099(12)
N1 0.0640(19) 0.0456(18) 0.0347(15) -0.0057(12) -0.0013(13) 0.0026(14)
N2 0.0568(16) 0.0352(16) 0.0198(12) -0.0032(11) -0.0001(11) -0.0066(12)
C1 0.071(2) 0.039(2) 0.0318(18) 0.0002(15) -0.0044(16) -0.0060(18)
C2 0.0462(19) 0.0336(19) 0.0282(15) 0.0013(13) -0.0012(13) -0.0013(15)
C3 0.0468(19) 0.040(2) 0.0241(15) -0.0017(13) -0.0038(13) 0.0003(15)
C4 0.0370(18) 0.0346(19) 0.0284(16) -0.0019(14) 0.0007(13) -0.0004(13)
C5 0.0415(19) 0.0315(18) 0.0268(15) 0.0016(13) 0.0015(13) 0.0012(14)
C6 0.0369(18) 0.037(2) 0.0261(15) 0.0008(13) 0.0010(12) -0.0009(14)
C7 0.046(2) 0.0328(19) 0.0326(17) -0.0032(14) -0.0046(13) -0.0036(14)
C8 0.047(2) 0.035(2) 0.0326(17) -0.0010(15) -0.0011(14) -0.0058(15)
C9 0.049(2) 0.033(2) 0.0303(17) -0.0007(14) -0.0001(13) 0.0008(15)
C10 0.0429(18) 0.0361(19) 0.0247(15) -0.0034(13) 0.0012(13) -0.0032(14)
C11 0.047(2) 0.0344(19) 0.0308(16) 0.0000(14) 0.0025(14) -0.0012(15)
C12 0.0378(18) 0.037(2) 0.0306(16) -0.0076(14) 0.0003(13) -0.0040(14)
C13 0.059(2) 0.038(2) 0.0386(18) -0.0081(15) -0.0050(15) -0.0098(16)
C14 0.068(2) 0.037(2) 0.048(2) 0.0039(15) -0.0027(17) -0.0071(17)
C15 0.062(2) 0.042(2) 0.0289(16) 0.0016(15) -0.0051(14) -0.0056(17)
C16 0.0382(18) 0.0348(19) 0.0320(16) -0.0056(14) -0.0005(13) -0.0083(14)
C17 0.052(2) 0.039(2) 0.0364(18) -0.0102(14) 0.0019(15) -0.0028(15)
C18 0.062(2) 0.043(2) 0.0408(19) -0.0027(16) -0.0022(15) 0.0047(17)
C19 0.069(2) 0.052(2) 0.0354(18) -0.0011(17) -0.0021(15) -0.0011(19)
C20 0.051(2) 0.044(2) 0.0338(18) -0.0046(15) -0.0007(14) -0.0019(16)

loop_
_atom_type_symbol
_atom_type_description
_atom_type_scat_dispersion_real
_atom_type_scat_dispersion_imag
_atom_type_scat_source
C C 0.0033 0.0016 'International Tables Vol C Tables 4.2.6.8 and 6.1.1.4'
H H 0.0000 0.0000 'International Tables Vol C Tables 4.2.6.8 and 6.1.1.4'
N N 0.0061 0.0033 'International Tables Vol C Tables 4.2.6.8 and 6.1.1.4'
O O 0.0106 0.0060 'International Tables Vol C Tables 4.2.6.8 and 6.1.1.4'

loop_
_geom_angle_atom_site_label_1
_geom_angle_atom_site_label_2
_geom_angle_atom_site_label_3
_geom_angle
C1 O1 H1 109.5
C8 O3 H3A 109.5
C20 N1 C19 119.7(3)
C9 N2 C4 128.7(2)
C9 N2 H2 115.7
C4 N2 H2 115.7
O2 C1 O1 122.7(3)
O2 C1 C2 121.2(3)
O1 C1 C2 116.1(2)
C3 C2 C7 118.8(3)
C3 C2 C1 119.5(2)
C7 C2 C1 121.7(3)
C2 C3 C4 122.0(2)
C2 C3 H3 119.0
C4 C3 H3 119.0
C3 C4 C5 118.8(3)
C3 C4 N2 118.0(2)
C5 C4 N2 123.3(2)
C6 C5 C4 119.9(2)
C6 C5 H5 120.1
C4 C5 H5 120.1
C7 C6 C5 121.0(2)
C7 C6 C8 121.0(3)
C5 C6 C8 118.0(2)
C6 C7 C2 119.5(3)
C6 C7 H7 120.3
C2 C7 H7 120.3
O4 C8 O3 123.8(3)
O4 C8 C6 124.3(3)
O3 C8 C6 112.0(3)
O5 C9 N2 123.1(3)
O5 C9 C10 120.1(3)
N2 C9 C10 116.8(2)
C15 C10 C11 119.4(3)
C15 C10 C9 118.3(2)
C11 C10 C9 122.3(3)
C10 C11 C12 121.6(3)
C10 C11 H11 119.2
C12 C11 H11 119.2
C13 C12 C11 117.4(2)
C13 C12 C16 122.2(2)
C11 C12 C16 120.4(3)
C14 C13 C12 120.9(3)
C14 C13 H13 119.6
C12 C13 H13 119.6
C15 C14 C13 120.7(3)
C15 C14 H14 119.7
C13 C14 H14 119.7
C14 C15 C10 120.0(3)
C14 C15 H15 120.0
C10 C15 H15 120.0
C17 C16 C20 116.4(3)
C17 C16 C12 122.4(2)
C20 C16 C12 121.1(3)
C18 C17 C16 120.6(3)
C18 C17 H17 119.7
C16 C17 H17 119.7
C19 C18 C17 119.2(3)
C19 C18 H18 120.4
C17 C18 H18 120.4
N1 C19 C18 121.3(3)
N1 C19 H19 119.3
C18 C19 H19 119.3
N1 C20 C16 122.8(3)
N1 C20 H20 118.6
C16 C20 H20 118.6

loop_
_geom_bond_atom_site_label_1
_geom_bond_atom_site_label_2
_geom_bond_distance
O1 C1 1.300(3)
O1 H1 0.8200
O2 C1 1.222(3)
O3 C8 1.334(3)
O3 H3A 0.8200
O4 C8 1.205(3)
O5 C9 1.233(3)
N1 C20 1.333(3)
N1 C19 1.336(4)
N2 C9 1.359(3)
N2 C4 1.409(3)
N2 H2 0.8600
C1 C2 1.499(4)
C2 C3 1.376(4)
C2 C7 1.409(3)
C3 C4 1.390(4)
C3 H3 0.9300
C4 C5 1.390(3)
C5 C6 1.388(4)
C5 H5 0.9300
C6 C7 1.380(4)
C6 C8 1.498(4)
C7 H7 0.9300
C9 C10 1.504(4)
C10 C15 1.381(4)
C10 C11 1.391(3)
C11 C12 1.402(4)
C11 H11 0.9300
C12 C13 1.390(4)
C12 C16 1.485(4)
C13 C14 1.390(4)
C13 H13 0.9300
C14 C15 1.371(4)
C14 H14 0.9300
C15 H15 0.9300
C16 C17 1.390(4)
C16 C20 1.398(4)
C17 C18 1.376(4)
C17 H17 0.9300
C18 C19 1.375(4)
C18 H18 0.9300
C19 H19 0.9300
C20 H20 0.9300
